data_7205213
loop_
_publ_author_name
'Li, Baiyan'
'Li, Guanghua'
'Liu, Dan'
'Peng, Yu'
'Zhou, Xiaojing'
'Hua, Jia'
'Shi, Zhan'
'Feng, Shouhua'

_publ_section_title
;
 Coordination polymers constructed by 1,3-bi(4-pyridyl)propane with
 four different conformations and
 2,2&#x2032;-dinitro-4,4&#x2032;-biphenyldicarboxylate ligands: the
 effects of metal ions
;
_journal_issue 5
_journal_name_full CrystEngComm
_journal_page_first 1291
_journal_paper_doi 10.1039/c0ce00252f
_journal_volume 13
_journal_year 2011
_chemical_formula_moiety 'C41 H26 Cd2 N6 O16'
_chemical_formula_sum 'C41 H26 Cd2 N6 O16'
_chemical_formula_weight 1083.48
_chemical_melting_point ?
_chemical_name_systematic
;
?
;
_space_group_IT_number 15
_symmetry_cell_setting monoclinic
_symmetry_space_group_name_Hall '-C 2yc'
_symmetry_space_group_name_H-M 'C 1 2/c 1'
_atom_sites_solution_hydrogens geom
_atom_sites_solution_primary direct
_atom_sites_solution_secondary difmap
_audit_creation_method SHELXL-97
_cell_angle_alpha 90.00
_cell_angle_beta 104.18(3)
_cell_angle_gamma 90.00
_cell_formula_units_Z 4
_cell_length_a 28.506(6)
_cell_length_b 10.930(2)
_cell_length_c 13.220(3)
_cell_measurement_reflns_used 3819
_cell_measurement_temperature 293(2)
_cell_measurement_theta_max 26.02
_cell_measurement_theta_min 2.00
_cell_volume 3993.5(15)
_computing_cell_refinement 'SMART (Bruker, 2000)'
_computing_data_collection 'SMART (Bruker, 2000)'
_computing_data_reduction 'SAINT (Bruker, 2000)'
_computing_molecular_graphics SHELXTL
_computing_publication_material SHELXTL
_computing_structure_refinement SHELXTL
_computing_structure_solution 'SHELXTL (Bruker, 2000)'
_diffrn_ambient_temperature 293(2)
_diffrn_measured_fraction_theta_full 0.968
_diffrn_measured_fraction_theta_max 0.968
_diffrn_measurement_device_type 'Bruker Smart Apex CCD area detector'
_diffrn_measurement_method '\f and \w scans'
_diffrn_radiation_monochromator graphite
_diffrn_radiation_source 'fine-focus sealed tube'
_diffrn_radiation_type MoK\a
_diffrn_radiation_wavelength 0.71073
_diffrn_reflns_av_R_equivalents 0.0535
_diffrn_reflns_av_sigmaI/netI 0.0577
_diffrn_reflns_limit_h_max 18
_diffrn_reflns_limit_h_min -34
_diffrn_reflns_limit_k_max 13
_diffrn_reflns_limit_k_min -13
_diffrn_reflns_limit_l_max 16
_diffrn_reflns_limit_l_min -16
_diffrn_reflns_number 11838
_diffrn_reflns_theta_full 26.02
_diffrn_reflns_theta_max 26.02
_diffrn_reflns_theta_min 2.00
_exptl_absorpt_coefficient_mu 1.150
_exptl_absorpt_correction_type none
_exptl_crystal_colour colourless
_exptl_crystal_density_diffrn 1.802
_exptl_crystal_density_meas ?
_exptl_crystal_density_method 'not measured'
_exptl_crystal_description block
_exptl_crystal_F_000 2152
_exptl_crystal_size_max 0.23
_exptl_crystal_size_mid 0.22
_exptl_crystal_size_min 0.17
_refine_diff_density_max 0.498
_refine_diff_density_min -0.313
_refine_diff_density_rms 0.082
_refine_ls_extinction_method none
_refine_ls_goodness_of_fit_ref 0.953
_refine_ls_hydrogen_treatment mixed
_refine_ls_matrix_type full
_refine_ls_number_parameters 316
_refine_ls_number_reflns 3819
_refine_ls_number_restraints 6
_refine_ls_restrained_S_all 0.952
_refine_ls_R_factor_all 0.0524
_refine_ls_R_factor_gt 0.0318
_refine_ls_shift/su_max 0.001
_refine_ls_shift/su_mean 0.000
_refine_ls_structure_factor_coef Fsqd
_refine_ls_weighting_details 'calc w=1/[\s^2^(Fo^2^)+(0.0280P)^2^+0.0000P] where P=(Fo^2^+2Fc^2^)/3'
_refine_ls_weighting_scheme calc
_refine_ls_wR_factor_gt 0.0642
_refine_ls_wR_factor_ref 0.0702
_reflns_number_gt 2737
_reflns_number_total 3819
_reflns_threshold_expression >2sigma(I)
_cod_data_source_file C0CE00252F.TXT
_cod_data_source_block Compound-5
_cod_depositor_comments
;
The following automatic conversions were performed:

'_chemical_melting_point' value 'not measured' was changed to '?' -
the value is undefined or not given.

Automatic conversion script
Id: cif_fix_values 1569 2011-02-09 13:29:24Z adriana 

The following automatic conversions were performed:

'_exptl_crystal_density_meas' value 'none' was changed to '?' - the
value is perceived as not measured.

Automatic conversion script
Id: cif_fix_values 3008 2015-01-20 13:52:24Z robertas 
;
_cod_original_cell_volume 3993.5(14)
_cod_original_sg_symbol_H-M c2/c
_cod_database_code 7205213

loop_
_symmetry_equiv_pos_as_xyz
'x, y, z'
'-x, y, -z+1/2'
'x+1/2, y+1/2, z'
'-x+1/2, y+1/2, -z+1/2'
'-x, -y, -z'
'x, -y, z-1/2'
'-x+1/2, -y+1/2, -z'
'x+1/2, -y+1/2, z-1/2'

loop_
_atom_site_label
_atom_site_type_symbol
_atom_site_fract_x
_atom_site_fract_y
_atom_site_fract_z
_atom_site_U_iso_or_equiv
_atom_site_adp_type
_atom_site_occupancy
_atom_site_symmetry_multiplicity
_atom_site_calc_flag
_atom_site_refinement_flags
_atom_site_disorder_assembly
_atom_site_disorder_group
Cd1 Cd 0.463237(9) -0.03978(2) 0.59712(2) 0.02904(9) Uani 1 1 d . . .
O1 O 0.41642(10) 0.1206(3) 0.5144(2) 0.0511(8) Uani 1 1 d . . .
O2 O 0.37809(9) -0.0505(2) 0.5284(2) 0.0422(7) Uani 1 1 d . . .
O3 O 0.02979(9) 0.4265(2) 0.08862(19) 0.0333(6) Uani 1 1 d . . .
O4 O 0.04761(9) 0.5335(2) 0.2326(2) 0.0436(7) Uani 1 1 d . . .
O5 O 0.16747(12) 0.1078(3) 0.3947(3) 0.0812(12) Uani 1 1 d . . .
O6 O 0.20024(14) -0.0658(3) 0.3832(3) 0.0903(13) Uani 1 1 d . . .
O7 O 0.20727(13) 0.0886(3) 0.1417(3) 0.0753(11) Uani 1 1 d . . .
O8 O 0.13210(14) 0.0476(3) 0.1219(3) 0.0880(12) Uani 1 1 d . . .
N1 N 0.20101(13) 0.0439(4) 0.3847(3) 0.0515(9) Uani 1 1 d . . .
N2 N 0.16733(15) 0.1137(3) 0.1506(3) 0.0514(10) Uani 1 1 d . . .
N3 N 0.46964(11) -0.2432(3) 0.6060(2) 0.0299(7) Uani 1 1 d . . .
C1 C 0.37862(14) 0.0571(4) 0.4971(3) 0.0380(10) Uani 1 1 d . . .
C2 C 0.33191(13) 0.1118(4) 0.4359(3) 0.0346(9) Uani 1 1 d . . .
C3 C 0.28888(14) 0.0527(4) 0.4299(3) 0.0383(9) Uani 1 1 d . . .
H3 H 0.2886 -0.0239 0.4604 0.080 Uiso 1 1 calc . . .
C4 C 0.24584(13) 0.1074(4) 0.3782(3) 0.0349(9) Uani 1 1 d . . .
C5 C 0.24367(13) 0.2185(4) 0.3275(3) 0.0364(9) Uani 1 1 d . . .
C6 C 0.28789(14) 0.2752(4) 0.3329(3) 0.0456(11) Uani 1 1 d . . .
H6 H 0.2885 0.3490 0.2982 0.080 Uiso 1 1 calc . . .
C7 C 0.33102(14) 0.2246(4) 0.3885(3) 0.0466(11) Uani 1 1 d . . .
H7 H 0.3598 0.2672 0.3940 0.080 Uiso 1 1 calc . . .
C8 C 0.05874(13) 0.4570(3) 0.1719(3) 0.0321(8) Uani 1 1 d . . .
C9 C 0.10822(13) 0.3997(3) 0.2028(3) 0.0302(8) Uani 1 1 d . . .
C10 C 0.11611(13) 0.2875(3) 0.1613(3) 0.0354(9) Uani 1 1 d . . .
H10 H 0.0919 0.2506 0.1102 0.080 Uiso 1 1 calc . . .
C11 C 0.16032(14) 0.2314(3) 0.1969(3) 0.0383(10) Uani 1 1 d . . .
C12 C 0.19783(13) 0.2814(3) 0.2742(3) 0.0339(9) Uani 1 1 d . . .
C13 C 0.19012(13) 0.3983(4) 0.3081(3) 0.0368(9) Uani 1 1 d . . .
H13 H 0.2150 0.4385 0.3549 0.080 Uiso 1 1 calc . . .
C14 C 0.14568(13) 0.4560(3) 0.2728(3) 0.0351(9) Uani 1 1 d . . .
H14 H 0.1412 0.5339 0.2970 0.080 Uiso 1 1 calc . . .
C15 C 0.43167(15) -0.3135(4) 0.6079(3) 0.0450(10) Uani 1 1 d . . .
H15 H 0.4016 -0.2765 0.6007 0.080 Uiso 1 1 calc . . .
C16 C 0.43501(18) -0.4380(4) 0.6200(4) 0.0578(13) Uani 1 1 d . . .
H16 H 0.4075 -0.4832 0.6208 0.080 Uiso 1 1 calc . . .
C17 C 0.47876(19) -0.4969(4) 0.6311(3) 0.0510(12) Uani 1 1 d . . .
C18 C 0.51701(18) -0.4244(4) 0.6246(4) 0.0510(12) Uani 1 1 d . . .
H18 H 0.5471 -0.4598 0.6285 0.080 Uiso 1 1 calc . . .
C19 C 0.51160(15) -0.3000(4) 0.6124(3) 0.0417(10) Uani 1 1 d . . .
H19 H 0.5384 -0.2534 0.6084 0.080 Uiso 1 1 calc . . .
C20 C 0.4847(4) -0.6318(5) 0.6509(6) 0.0822(18) Uani 1 1 d D . .
H20A H 0.480(5) -0.679(10) 0.594(6) 0.080 Uiso 0.50 1 d PD . .
H20B H 0.458(3) -0.648(11) 0.674(11) 0.080 Uiso 0.50 1 d PD . .
H20C H 0.508(3) -0.661(10) 0.623(10) 0.080 Uiso 0.50 1 d PD . .
H20D H 0.460(3) -0.671(10) 0.607(8) 0.080 Uiso 0.50 1 d PD . .
C21 C 0.4794(4) -0.6709(8) 0.7438(11) 0.065(4) Uani 0.50 1 d PD . .
H21A H 0.475(3) -0.752(2) 0.741(8) 0.080 Uiso 0.50 1 d PD . .
H21B H 0.4499(17) -0.654(9) 0.752(9) 0.080 Uiso 0.50 1 d PD . .

loop_
_atom_site_aniso_label
_atom_site_aniso_U_11
_atom_site_aniso_U_22
_atom_site_aniso_U_33
_atom_site_aniso_U_23
_atom_site_aniso_U_13
_atom_site_aniso_U_12
Cd1 0.01951(14) 0.03045(15) 0.03344(15) 0.00197(14) -0.00062(11) 0.00036(13)
O1 0.0251(15) 0.0514(18) 0.069(2) 0.0022(16) -0.0042(15) 0.0078(14)
O2 0.0321(15) 0.0528(18) 0.0380(15) 0.0063(14) 0.0016(13) 0.0139(14)
O3 0.0238(13) 0.0426(16) 0.0299(14) 0.0022(12) -0.0003(12) 0.0065(11)
O4 0.0387(16) 0.0562(17) 0.0352(15) 0.0003(15) 0.0079(13) 0.0235(15)
O5 0.0376(19) 0.098(3) 0.111(3) 0.033(2) 0.025(2) 0.007(2)
O6 0.072(3) 0.067(3) 0.132(4) -0.004(2) 0.025(3) -0.022(2)
O7 0.058(2) 0.080(2) 0.083(3) -0.028(2) 0.007(2) 0.030(2)
O8 0.061(2) 0.057(2) 0.132(4) -0.035(2) -0.005(2) 0.005(2)
N1 0.034(2) 0.066(3) 0.051(2) 0.014(2) 0.0046(18) 0.002(2)
N2 0.047(2) 0.047(2) 0.051(2) -0.0067(19) -0.007(2) 0.019(2)
N3 0.0287(18) 0.0310(16) 0.0294(16) 0.0001(14) 0.0060(15) -0.0030(14)
C1 0.029(2) 0.050(3) 0.033(2) -0.004(2) 0.0047(19) 0.014(2)
C2 0.025(2) 0.043(2) 0.033(2) -0.0007(19) 0.0033(18) 0.0075(19)
C3 0.033(2) 0.047(2) 0.032(2) 0.005(2) 0.0026(18) 0.004(2)
C4 0.022(2) 0.048(2) 0.033(2) 0.0021(19) 0.0024(18) 0.0007(19)
C5 0.029(2) 0.047(2) 0.031(2) 0.0033(19) 0.0022(18) 0.0091(19)
C6 0.030(2) 0.042(2) 0.060(3) 0.015(2) 0.002(2) 0.006(2)
C7 0.026(2) 0.051(3) 0.059(3) 0.008(2) 0.002(2) 0.003(2)
C8 0.027(2) 0.037(2) 0.032(2) 0.010(2) 0.0065(18) 0.0036(19)
C9 0.0229(19) 0.042(2) 0.0247(19) 0.0045(18) 0.0045(17) 0.0087(18)
C10 0.028(2) 0.039(2) 0.036(2) -0.0007(19) 0.0020(19) 0.0064(18)
C11 0.036(2) 0.038(2) 0.039(2) -0.0016(19) 0.006(2) 0.0111(19)
C12 0.024(2) 0.042(2) 0.034(2) 0.0067(18) 0.0032(18) 0.0079(18)
C13 0.028(2) 0.046(2) 0.033(2) -0.0010(19) 0.0007(18) 0.0041(19)
C14 0.030(2) 0.042(2) 0.032(2) 0.003(2) 0.0050(18) 0.007(2)
C15 0.034(2) 0.046(3) 0.051(3) 0.005(2) 0.004(2) -0.006(2)
C16 0.060(3) 0.045(3) 0.062(3) 0.005(2) 0.003(3) -0.023(2)
C17 0.074(3) 0.032(2) 0.043(3) -0.0066(19) 0.007(3) -0.001(2)
C18 0.061(3) 0.040(3) 0.054(3) -0.001(2) 0.020(3) 0.012(2)
C19 0.039(2) 0.041(2) 0.048(3) 0.000(2) 0.015(2) -0.001(2)
C20 0.124(6) 0.035(3) 0.078(5) -0.011(3) 0.006(5) -0.004(4)
C21 0.122(12) 0.024(4) 0.055(6) 0.004(5) 0.036(11) -0.015(5)

loop_
_atom_type_symbol
_atom_type_description
_atom_type_scat_dispersion_real
_atom_type_scat_dispersion_imag
_atom_type_scat_source
C C 0.0033 0.0016 'International Tables Vol C Tables 4.2.6.8 and 6.1.1.4'
H H 0.0000 0.0000 'International Tables Vol C Tables 4.2.6.8 and 6.1.1.4'
N N 0.0061 0.0033 'International Tables Vol C Tables 4.2.6.8 and 6.1.1.4'
O O 0.0106 0.0060 'International Tables Vol C Tables 4.2.6.8 and 6.1.1.4'
Cd Cd -0.8075 1.2024 'International Tables Vol C Tables 4.2.6.8 and 6.1.1.4'

loop_
_geom_angle_atom_site_label_1
_geom_angle_atom_site_label_2
_geom_angle_atom_site_label_3
_geom_angle
_geom_angle_site_symmetry_1
_geom_angle_site_symmetry_3
_geom_angle_publ_flag
N3 Cd1 O3 118.88(10) . 8_556 ?
N3 Cd1 O1 144.24(11) . . ?
O3 Cd1 O1 87.47(10) 8_556 . ?
N3 Cd1 O4 90.39(10) . 7_556 ?
O3 Cd1 O4 109.66(9) 8_556 7_556 ?
O1 Cd1 O4 103.62(10) . 7_556 ?
N3 Cd1 O2 91.92(10) . . ?
O3 Cd1 O2 142.02(9) 8_556 . ?
O1 Cd1 O2 55.89(9) . . ?
O4 Cd1 O2 90.35(9) 7_556 . ?
N3 Cd1 O3 83.21(9) . 4_545 ?
O3 Cd1 O3 76.64(9) 8_556 4_545 ?
O1 Cd1 O3 79.92(9) . 4_545 ?
O4 Cd1 O3 172.72(9) 7_556 4_545 ?
O2 Cd1 O3 86.41(9) . 4_545 ?
N3 Cd1 O4 86.59(10) . 8_556 ?
O3 Cd1 O4 52.26(8) 8_556 8_556 ?
O1 Cd1 O4 129.04(9) . 8_556 ?
O4 Cd1 O4 70.03(10) 7_556 8_556 ?
O2 Cd1 O4 160.31(8) . 8_556 ?
O3 Cd1 O4 112.85(8) 4_545 8_556 ?
N3 Cd1 C1 118.28(12) . . ?
O3 Cd1 C1 114.83(12) 8_556 . ?
O1 Cd1 C1 28.02(10) . . ?
O4 Cd1 C1 98.51(10) 7_556 . ?
O2 Cd1 C1 27.88(10) . . ?
O3 Cd1 C1 81.60(10) 4_545 . ?
O4 Cd1 C1 153.32(11) 8_556 . ?
C1 O1 Cd1 92.1(2) . . ?
C1 O2 Cd1 89.2(2) . . ?
C8 O3 Cd1 100.9(2) . 8_455 ?
C8 O3 Cd1 128.5(2) . 4 ?
Cd1 O3 Cd1 103.36(9) 8_455 4 ?
C8 O4 Cd1 138.4(2) . 7_556 ?
C8 O4 Cd1 85.1(2) . 8_455 ?
Cd1 O4 Cd1 109.87(10) 7_556 8_455 ?
O6 N1 O5 124.3(4) . . ?
O6 N1 C4 118.8(4) . . ?
O5 N1 C4 116.8(4) . . ?
O7 N2 O8 124.1(4) . . ?
O7 N2 C11 118.1(4) . . ?
O8 N2 C11 117.8(4) . . ?
C19 N3 C15 116.8(3) . . ?
C19 N3 Cd1 121.9(2) . . ?
C15 N3 Cd1 121.3(3) . . ?
O2 C1 O1 122.7(4) . . ?
O2 C1 C2 118.2(4) . . ?
O1 C1 C2 119.1(4) . . ?
O2 C1 Cd1 62.9(2) . . ?
O1 C1 Cd1 59.9(2) . . ?
C2 C1 Cd1 177.1(3) . . ?
C3 C2 C7 118.5(4) . . ?
C3 C2 C1 120.4(4) . . ?
C7 C2 C1 121.0(4) . . ?
C2 C3 C4 119.8(4) . . ?
C2 C3 H3 120.1 . . ?
C4 C3 H3 120.1 . . ?
C5 C4 C3 123.2(4) . . ?
C5 C4 N1 120.4(3) . . ?
C3 C4 N1 116.3(3) . . ?
C4 C5 C6 115.8(4) . . ?
C4 C5 C12 124.3(3) . . ?
C6 C5 C12 119.8(3) . . ?
C7 C6 C5 121.7(4) . . ?
C7 C6 H6 119.1 . . ?
C5 C6 H6 119.1 . . ?
C2 C7 C6 120.9(4) . . ?
C2 C7 H7 119.6 . . ?
C6 C7 H7 119.6 . . ?
O3 C8 O4 121.8(3) . . ?
O3 C8 C9 120.1(3) . . ?
O4 C8 C9 118.1(3) . . ?
C14 C9 C10 119.2(3) . . ?
C14 C9 C8 121.2(3) . . ?
C10 C9 C8 119.6(3) . . ?
C11 C10 C9 118.9(4) . . ?
C11 C10 H10 120.6 . . ?
C9 C10 H10 120.6 . . ?
C10 C11 C12 123.3(3) . . ?
C10 C11 N2 117.2(4) . . ?
C12 C11 N2 119.5(3) . . ?
C13 C12 C11 116.3(3) . . ?
C13 C12 C5 117.5(4) . . ?
C11 C12 C5 126.2(3) . . ?
C12 C13 C14 120.8(4) . . ?
C12 C13 H13 119.6 . . ?
C14 C13 H13 119.6 . . ?
C9 C14 C13 121.1(4) . . ?
C9 C14 H14 119.4 . . ?
C13 C14 H14 119.4 . . ?
N3 C15 C16 122.8(4) . . ?
N3 C15 H15 118.6 . . ?
C16 C15 H15 118.6 . . ?
C15 C16 C17 120.7(4) . . ?
C15 C16 H16 119.6 . . ?
C17 C16 H16 119.6 . . ?
C18 C17 C16 115.9(4) . . ?
C18 C17 C20 121.6(5) . . ?
C16 C17 C20 122.5(5) . . ?
C17 C18 C19 120.8(4) . . ?
C17 C18 H18 119.6 . . ?
C19 C18 H18 119.6 . . ?
N3 C19 C18 122.9(4) . . ?
N3 C19 H19 118.6 . . ?
C18 C19 H19 118.6 . . ?
C21 C20 C17 116.1(6) . . ?
C21 C20 C21 45.5(9) . 2_656 ?
C17 C20 C21 116.3(6) . 2_656 ?
C21 C20 H20A 125(8) . . ?
C17 C20 H20A 115(8) . . ?
C21 C20 H20A 121(9) 2_656 . ?
C21 C20 H20B 49(9) . . ?
C17 C20 H20B 100(8) . . ?
C21 C20 H20B 94(9) 2_656 . ?
H20A C20 H20B 103(10) . . ?
C21 C20 H20C 122(8) . . ?
C17 C20 H20C 110(8) . . ?
C21 C20 H20C 83(9) 2_656 . ?
H20A C20 H20C 54(8) . . ?
H20B C20 H20C 148(10) . . ?
C21 C20 H20D 101(9) . . ?
C17 C20 H20D 109(8) . . ?
C21 C20 H20D 133(8) 2_656 . ?
H20A C20 H20D 42(8) . . ?
H20B C20 H20D 63(8) . . ?
H20C C20 H20D 96(9) . . ?
C21 C21 C20 77.9(12) 2_656 . ?
C21 C21 C20 56.7(12) 2_656 2_656 ?
C20 C21 C20 121.9(8) . 2_656 ?
C21 C21 H20B 120(2) 2_656 . ?
C20 C21 H20B 42.0(13) . . ?
C20 C21 H20B 149(7) 2_656 . ?
C21 C21 H21A 98(6) 2_656 . ?
C20 C21 H21A 109(7) . . ?
C20 C21 H21A 111(7) 2_656 . ?
H20B C21 H21A 99(10) . . ?
C21 C21 H21B 161(7) 2_656 . ?
C20 C21 H21B 111(7) . . ?
C20 C21 H21B 105(7) 2_656 . ?
H20B C21 H21B 72(7) . . ?
H21A C21 H21B 95(8) . . ?

loop_
_geom_bond_atom_site_label_1
_geom_bond_atom_site_label_2
_geom_bond_distance
_geom_bond_site_symmetry_2
_geom_bond_publ_flag
Cd1 N3 2.231(3) . ?
Cd1 O3 2.291(2) 8_556 ?
Cd1 O1 2.310(3) . ?
Cd1 O4 2.347(3) 7_556 ?
Cd1 O2 2.377(3) . ?
Cd1 O3 2.539(2) 4_545 ?
Cd1 O4 2.624(3) 8_556 ?
Cd1 C1 2.669(4) . ?
O1 C1 1.255(5) . ?
O2 C1 1.248(4) . ?
O3 C8 1.249(4) . ?
O3 Cd1 2.291(2) 8_455 ?
O3 Cd1 2.539(2) 4 ?
O4 C8 1.253(4) . ?
O4 Cd1 2.347(3) 7_556 ?
O4 Cd1 2.624(3) 8_455 ?
O5 N1 1.217(4) . ?
O6 N1 1.199(5) . ?
O7 N2 1.205(4) . ?
O8 N2 1.219(5) . ?
N1 C4 1.475(5) . ?
N2 C11 1.459(5) . ?
N3 C19 1.332(5) . ?
N3 C15 1.333(5) . ?
C1 C2 1.502(5) . ?
C2 C3 1.371(5) . ?
C2 C7 1.381(5) . ?
C3 C4 1.385(5) . ?
C3 H3 0.9300 . ?
C4 C5 1.381(5) . ?
C5 C6 1.390(5) . ?
C5 C12 1.492(5) . ?
C6 C7 1.384(5) . ?
C6 H6 0.9300 . ?
C7 H7 0.9300 . ?
C8 C9 1.505(5) . ?
C9 C14 1.375(5) . ?
C9 C10 1.385(5) . ?
C10 C11 1.377(5) . ?
C10 H10 0.9300 . ?
C11 C12 1.397(5) . ?
C12 C13 1.389(5) . ?
C13 C14 1.389(5) . ?
C13 H13 0.9300 . ?
C14 H14 0.9300 . ?
C15 C16 1.371(6) . ?
C15 H15 0.9300 . ?
C16 C17 1.379(7) . ?
C16 H16 0.9300 . ?
C17 C18 1.367(6) . ?
C17 C20 1.500(7) . ?
C18 C19 1.374(5) . ?
C18 H18 0.9300 . ?
C19 H19 0.9300 . ?
C20 C21 1.344(14) . ?
C20 C21 1.572(15) 2_656 ?
C20 H20A 0.90(2) . ?
C20 H20B 0.90(2) . ?
C20 H20C 0.90(2) . ?
C20 H20D 0.90(2) . ?
C21 C21 1.15(2) 2_656 ?
C21 C20 1.572(15) 2_656 ?
C21 H20B 1.01(14) . ?
C21 H21A 0.89(2) . ?
C21 H21B 0.89(2) . ?
